data_4068489
loop_
_publ_author_name
'Hamilton, Ewan J. M.'
'Park, Jung Su'
'Chen, Xuenian'
'Liu, Shengming'
'Sturgeon, Matthew R.'
'Meyers, Edward A.'
'Shore, Sheldon G.'

_publ_section_title
;
 \b-Agostic Interactions in 15-Valence-Electron 9-BBN Hydroborate
 Half-Sandwich Titanium(III) Complexes
;
_journal_issue 14
_journal_name_full Organometallics
_journal_page_first 3973
_journal_paper_doi 10.1021/om8009014
_journal_volume 28
_journal_year 2009
_chemical_formula_moiety 'C21 H37 B2 Ti'
_chemical_formula_sum 'C21 H37 B2 Ti'
_chemical_formula_weight 359.03
_chemical_name_common SHORE1221
_chemical_name_systematic
; 
 ? 
;
_space_group_IT_number 2
_symmetry_cell_setting triclinic
_symmetry_space_group_name_Hall '-P 1'
_symmetry_space_group_name_H-M 'P -1'
_atom_sites_solution_hydrogens geom
_atom_sites_solution_primary direct
_atom_sites_solution_secondary difmap
_audit_creation_method SHELXL-97
_cell_angle_alpha 110.200(10)
_cell_angle_beta 97.770(10)
_cell_angle_gamma 112.924(10)
_cell_formula_units_Z 2
_cell_length_a 10.2429(10)
_cell_length_b 10.4211(10)
_cell_length_c 11.4164(10)
_cell_measurement_temperature 200(2)
_cell_measurement_theta_max 25.02
_cell_measurement_theta_min 2.27
_cell_volume 1000.8(2)
_computing_structure_refinement 'SHELXL-97 (Sheldrick, 1997)'
_computing_structure_solution 'SHELXS-97 (Sheldrick, 1990)'
_diffrn_ambient_temperature 200(2)
_diffrn_measured_fraction_theta_full 0.997
_diffrn_measured_fraction_theta_max 0.997
_diffrn_measurement_device_type 'NONIUS KAPPA CCD'
_diffrn_measurement_method 'PHI SCANS & OMEGA SCANS'
_diffrn_radiation_monochromator graphite
_diffrn_radiation_source 'fine-focus sealed tube'
_diffrn_radiation_type MoK\a
_diffrn_radiation_wavelength 0.71073
_diffrn_reflns_av_R_equivalents 0.0333
_diffrn_reflns_av_sigmaI/netI 0.0508
_diffrn_reflns_limit_h_max 12
_diffrn_reflns_limit_h_min -12
_diffrn_reflns_limit_k_max 12
_diffrn_reflns_limit_k_min -12
_diffrn_reflns_limit_l_max 13
_diffrn_reflns_limit_l_min -13
_diffrn_reflns_number 6914
_diffrn_reflns_theta_full 25.02
_diffrn_reflns_theta_max 25.02
_diffrn_reflns_theta_min 2.27
_diffrn_standards_number 0
_exptl_absorpt_coefficient_mu 0.427
_exptl_absorpt_correction_T_max 0.9505
_exptl_absorpt_correction_T_min 0.9232
_exptl_absorpt_correction_type multi-scan
_exptl_absorpt_process_details 'SORTAV (BLESSING, 1995)'
_exptl_crystal_density_diffrn 1.191
_exptl_crystal_density_method 'not measured'
_exptl_crystal_F_000 390
_exptl_crystal_size_max 0.19
_exptl_crystal_size_mid 0.15
_exptl_crystal_size_min 0.12
_refine_diff_density_max 0.310
_refine_diff_density_min -0.271
_refine_diff_density_rms 0.051
_refine_ls_extinction_method none
_refine_ls_goodness_of_fit_ref 1.023
_refine_ls_hydrogen_treatment mixed
_refine_ls_matrix_type full
_refine_ls_number_parameters 249
_refine_ls_number_reflns 3530
_refine_ls_number_restraints 0
_refine_ls_restrained_S_all 1.023
_refine_ls_R_factor_all 0.0573
_refine_ls_R_factor_gt 0.0349
_refine_ls_shift/su_max 0.000
_refine_ls_shift/su_mean 0.000
_refine_ls_structure_factor_coef Fsqd
_refine_ls_weighting_details 'calc w=1/[\s^2^(Fo^2^)+(0.0344P)^2^+0.1898P] where P=(Fo^2^+2Fc^2^)/3'
_refine_ls_weighting_scheme calc
_refine_ls_wR_factor_gt 0.0729
_refine_ls_wR_factor_ref 0.0794
_reflns_number_gt 2691
_reflns_number_total 3530
_reflns_threshold_expression >2sigma(I)
_cod_data_source_file om8009014_si_003.cif
_cod_data_source_block '[CpTi(III){(mu-H)2BC8H14}2]'
_cod_depositor_comments
;
The following automatic conversions were performed:

'_symmetry_cell_setting' value 'TRICLINIC' changed to 'triclinic'
according to /home/saulius/struct/CIF-dictionaries/cif_core.dic
dictionary named 'cif_core.dic' version 2.4.2 from
2011-04-26.

'_exptl_absorpt_correction_type' value 'MULTI-SCAN'
changed to 'multi-scan' according to
/home/saulius/struct/CIF-dictionaries/cif_core.dic dictionary named
'cif_core.dic' version 2.4.2 from 2011-04-26.

Automatic conversion script
Id: cif_fix_values 1715 2011-07-08 13:25:40Z adriana 
;
_cod_original_cell_volume 1000.75(16)
_cod_original_sg_symbol_H-M P-1
_cod_database_code 4068489

loop_
_symmetry_equiv_pos_as_xyz
'x, y, z'
'-x, -y, -z'

loop_
_atom_site_label
_atom_site_type_symbol
_atom_site_fract_x
_atom_site_fract_y
_atom_site_fract_z
_atom_site_U_iso_or_equiv
_atom_site_adp_type
_atom_site_occupancy
_atom_site_symmetry_multiplicity
_atom_site_calc_flag
Ti1 Ti 0.37410(4) 0.80610(4) 0.09312(3) 0.02506(12) Uani 1 1 d
C1 C 0.5387(2) 0.7071(3) 0.1087(2) 0.0425(6) Uani 1 1 d
H1 H 0.5533 0.6495 0.0313 0.051 Uiso 1 1 calc
C2 C 0.4338(2) 0.6462(2) 0.1673(2) 0.0411(5) Uani 1 1 d
H2 H 0.3647 0.5401 0.1366 0.049 Uiso 1 1 calc
C3 C 0.4486(2) 0.7690(2) 0.2788(2) 0.0388(5) Uani 1 1 d
H3 H 0.3910 0.7609 0.3369 0.047 Uiso 1 1 calc
C4 C 0.5631(2) 0.9058(2) 0.28996(19) 0.0370(5) Uani 1 1 d
H4 H 0.5971 1.0067 0.3575 0.044 Uiso 1 1 calc
C5 C 0.6190(2) 0.8690(2) 0.1848(2) 0.0400(5) Uani 1 1 d
H5 H 0.6967 0.9400 0.1677 0.048 Uiso 1 1 calc
B1 B 0.2839(2) 0.7287(2) -0.1188(2) 0.0250(5) Uani 1 1 d
C11 C 0.1738(2) 0.5766(2) -0.10321(18) 0.0260(4) Uani 1 1 d
C12 C 0.0136(2) 0.5534(2) -0.14564(18) 0.0347(5) Uani 1 1 d
H12A H -0.0560 0.4570 -0.1437 0.042 Uiso 1 1 calc
H12B H 0.0065 0.6404 -0.0804 0.042 Uiso 1 1 calc
C13 C -0.0374(2) 0.5438(2) -0.28222(19) 0.0377(5) Uani 1 1 d
H13A H -0.0625 0.4399 -0.3490 0.045 Uiso 1 1 calc
H13B H -0.1297 0.5545 -0.2915 0.045 Uiso 1 1 calc
C14 C 0.0774(2) 0.6659(2) -0.31130(19) 0.0371(5) Uani 1 1 d
H14A H 0.0776 0.7658 -0.2656 0.045 Uiso 1 1 calc
H14B H 0.0457 0.6354 -0.4068 0.045 Uiso 1 1 calc
C15 C 0.2370(2) 0.6898(2) -0.26986(18) 0.0295(5) Uani 1 1 d
C16 C 0.2595(2) 0.5508(2) -0.34872(18) 0.0350(5) Uani 1 1 d
H16A H 0.2229 0.5228 -0.4434 0.042 Uiso 1 1 calc
H16B H 0.3678 0.5837 -0.3256 0.042 Uiso 1 1 calc
C17 C 0.1823(2) 0.4074(2) -0.3274(2) 0.0409(5) Uani 1 1 d
H17A H 0.2242 0.3367 -0.3631 0.049 Uiso 1 1 calc
H17B H 0.0750 0.3534 -0.3780 0.049 Uiso 1 1 calc
C18 C 0.1968(2) 0.4388(2) -0.18415(19) 0.0344(5) Uani 1 1 d
H18A H 0.2973 0.4577 -0.1409 0.041 Uiso 1 1 calc
H18B H 0.1230 0.3445 -0.1820 0.041 Uiso 1 1 calc
B2 B 0.2857(2) 0.9760(2) 0.2123(2) 0.0245(5) Uani 1 1 d
C21 C 0.3141(2) 1.0528(2) 0.36699(17) 0.0252(4) Uani 1 1 d
C22 C 0.1631(2) 0.9857(2) 0.39096(18) 0.0319(5) Uani 1 1 d
H22A H 0.1279 0.8740 0.3654 0.038 Uiso 1 1 calc
H22B H 0.1782 1.0365 0.4862 0.038 Uiso 1 1 calc
C23 C 0.0408(2) 1.0047(2) 0.31669(19) 0.0339(5) Uani 1 1 d
H23A H -0.0566 0.9359 0.3197 0.041 Uiso 1 1 calc
H23B H 0.0587 1.1126 0.3627 0.041 Uiso 1 1 calc
C24 C 0.0314(2) 0.9683(2) 0.17307(19) 0.0332(5) Uani 1 1 d
H24A H -0.0274 1.0127 0.1417 0.040 Uiso 1 1 calc
H24B H -0.0244 0.8545 0.1206 0.040 Uiso 1 1 calc
C25 C 0.1806(2) 1.0276(2) 0.14506(19) 0.0285(5) Uani 1 1 d
C26 C 0.2653(2) 1.2046(2) 0.19609(19) 0.0343(5) Uani 1 1 d
H26A H 0.3529 1.2311 0.1641 0.041 Uiso 1 1 calc
H26B H 0.1993 1.2384 0.1582 0.041 Uiso 1 1 calc
C27 C 0.3189(2) 1.2952(2) 0.34594(19) 0.0349(5) Uani 1 1 d
H27A H 0.2326 1.2962 0.3753 0.042 Uiso 1 1 calc
H27B H 0.3913 1.4037 0.3703 0.042 Uiso 1 1 calc
C28 C 0.3927(2) 1.2301(2) 0.41970(18) 0.0307(5) Uani 1 1 d
H28A H 0.3979 1.2761 0.5130 0.037 Uiso 1 1 calc
H28B H 0.4964 1.2642 0.4167 0.037 Uiso 1 1 calc
H1A H 0.4101(18) 0.7668(18) -0.0665(16) 0.025(5) Uiso 1 1 d
H21 H 0.3782(18) 1.0278(17) 0.4148(15) 0.015(4) Uiso 1 1 d
H25 H 0.1566(19) 0.987(2) 0.0570(19) 0.030(5) Uiso 1 1 d
H2A H 0.4013(18) 1.0032(18) 0.1803(16) 0.028(5) Uiso 1 1 d
H1B H 0.2797(19) 0.839(2) -0.0417(17) 0.033(5) Uiso 1 1 d
H11 H 0.1878(18) 0.5817(19) -0.0181(18) 0.024(5) Uiso 1 1 d
H15 H 0.299(2) 0.773(2) -0.2847(16) 0.028(5) Uiso 1 1 d
H2B H 0.2332(18) 0.8310(18) 0.1659(15) 0.024(4) Uiso 1 1 d

loop_
_atom_site_aniso_label
_atom_site_aniso_U_11
_atom_site_aniso_U_22
_atom_site_aniso_U_33
_atom_site_aniso_U_23
_atom_site_aniso_U_13
_atom_site_aniso_U_12
Ti1 0.0295(2) 0.0263(2) 0.0209(2) 0.00779(15) 0.00697(14) 0.01702(16)
C1 0.0484(14) 0.0503(14) 0.0402(13) 0.0144(11) 0.0111(11) 0.0391(12)
C2 0.0484(14) 0.0337(12) 0.0435(13) 0.0169(11) 0.0033(11) 0.0250(11)
C3 0.0467(13) 0.0489(14) 0.0329(12) 0.0237(11) 0.0088(10) 0.0300(12)
C4 0.0386(12) 0.0378(12) 0.0293(12) 0.0097(10) -0.0021(9) 0.0214(10)
C5 0.0296(12) 0.0475(14) 0.0446(13) 0.0195(11) 0.0067(10) 0.0218(10)
B1 0.0278(13) 0.0222(11) 0.0256(12) 0.0078(10) 0.0102(10) 0.0139(10)
C11 0.0327(11) 0.0278(11) 0.0179(10) 0.0089(9) 0.0096(8) 0.0150(9)
C12 0.0288(11) 0.0413(12) 0.0286(11) 0.0121(10) 0.0111(9) 0.0134(10)
C13 0.0331(12) 0.0462(13) 0.0329(12) 0.0120(10) 0.0080(9) 0.0231(10)
C14 0.0508(14) 0.0372(12) 0.0249(11) 0.0112(9) 0.0064(10) 0.0259(11)
C15 0.0382(12) 0.0243(11) 0.0254(11) 0.0123(9) 0.0130(9) 0.0118(9)
C16 0.0367(12) 0.0367(12) 0.0263(11) 0.0082(9) 0.0143(9) 0.0156(10)
C17 0.0512(14) 0.0343(12) 0.0372(12) 0.0079(10) 0.0191(10) 0.0249(11)
C18 0.0422(13) 0.0243(11) 0.0348(12) 0.0122(9) 0.0096(10) 0.0153(9)
B2 0.0273(12) 0.0239(12) 0.0231(12) 0.0087(10) 0.0098(9) 0.0133(10)
C21 0.0301(11) 0.0291(11) 0.0206(10) 0.0102(9) 0.0067(8) 0.0188(9)
C22 0.0381(12) 0.0331(11) 0.0252(11) 0.0121(9) 0.0132(9) 0.0168(10)
C23 0.0304(11) 0.0402(12) 0.0342(12) 0.0153(10) 0.0137(9) 0.0189(10)
C24 0.0332(11) 0.0379(12) 0.0301(11) 0.0121(9) 0.0061(9) 0.0216(10)
C25 0.0376(12) 0.0335(11) 0.0164(11) 0.0079(9) 0.0079(9) 0.0214(10)
C26 0.0461(13) 0.0359(12) 0.0342(12) 0.0193(10) 0.0161(10) 0.0272(10)
C27 0.0429(12) 0.0250(11) 0.0356(12) 0.0099(9) 0.0139(10) 0.0172(10)
C28 0.0334(11) 0.0294(11) 0.0234(10) 0.0057(9) 0.0084(9) 0.0143(9)

loop_
_atom_type_symbol
_atom_type_description
_atom_type_scat_dispersion_real
_atom_type_scat_dispersion_imag
_atom_type_scat_source
C C 0.0033 0.0016 'International Tables Vol C Tables 4.2.6.8 and 6.1.1.4'
H H 0.0000 0.0000 'International Tables Vol C Tables 4.2.6.8 and 6.1.1.4'
B B 0.0013 0.0007 'International Tables Vol C Tables 4.2.6.8 and 6.1.1.4'
Ti Ti 0.2776 0.4457 'International Tables Vol C Tables 4.2.6.8 and 6.1.1.4'

loop_
_geom_angle_atom_site_label_1
_geom_angle_atom_site_label_2
_geom_angle_atom_site_label_3
_geom_angle
B1 Ti1 C1 104.09(8)
B1 Ti1 C5 120.29(8)
C1 Ti1 C5 35.54(7)
B1 Ti1 C2 119.39(8)
C1 Ti1 C2 35.00(8)
C5 Ti1 C2 58.46(8)
B1 Ti1 C4 154.88(8)
C1 Ti1 C4 58.16(7)
C5 Ti1 C4 34.89(7)
C2 Ti1 C4 57.68(7)
B1 Ti1 C3 153.35(8)
C1 Ti1 C3 57.90(7)
C5 Ti1 C3 58.01(7)
C2 Ti1 C3 34.53(7)
C4 Ti1 C3 34.53(7)
B1 Ti1 B2 110.03(8)
C1 Ti1 B2 145.38(8)
C5 Ti1 B2 116.45(7)
C2 Ti1 B2 123.61(8)
C4 Ti1 B2 87.61(7)
C3 Ti1 B2 91.52(7)
B1 Ti1 C11 40.26(7)
C1 Ti1 C11 97.35(7)
C5 Ti1 C11 131.04(7)
C2 Ti1 C11 90.99(7)
C4 Ti1 C11 148.66(7)
C3 Ti1 C11 117.57(7)
B2 Ti1 C11 112.31(7)
B1 Ti1 H1A 32.7(5)
C1 Ti1 H1A 77.6(5)
C5 Ti1 H1A 87.6(5)
C2 Ti1 H1A 105.0(5)
C4 Ti1 H1A 122.2(5)
C3 Ti1 H1A 135.4(5)
B2 Ti1 H1A 131.4(5)
C11 Ti1 H1A 62.7(5)
B1 Ti1 H2A 108.7(5)
C1 Ti1 H2A 129.9(5)
C5 Ti1 H2A 94.5(5)
C2 Ti1 H2A 131.8(5)
C4 Ti1 H2A 77.2(5)
C3 Ti1 H2A 97.9(5)
B2 Ti1 H2A 30.7(5)
C11 Ti1 H2A 131.9(5)
H1A Ti1 H2A 113.5(7)
B1 Ti1 H1B 33.2(5)
C1 Ti1 H1B 134.1(5)
C5 Ti1 H1B 133.1(5)
C2 Ti1 H1B 151.3(5)
C4 Ti1 H1B 149.3(5)
C3 Ti1 H1B 167.4(5)
B2 Ti1 H1B 78.0(5)
C11 Ti1 H1B 61.6(5)
H1A Ti1 H1B 56.6(7)
H2A Ti1 H1B 76.7(7)
B1 Ti1 H11 62.1(5)
C1 Ti1 H11 92.7(5)
C5 Ti1 H11 128.1(5)
C2 Ti1 H11 75.5(5)
C4 Ti1 H11 130.6(5)
C3 Ti1 H11 97.0(5)
B2 Ti1 H11 108.0(5)
C11 Ti1 H11 21.9(5)
H1A Ti1 H11 82.1(7)
H2A Ti1 H11 136.0(7)
H1B Ti1 H11 79.9(7)
B1 Ti1 H2B 107.0(5)
C1 Ti1 H2B 139.1(5)
C5 Ti1 H2B 132.2(5)
C2 Ti1 H2B 105.1(5)
C4 Ti1 H2B 97.4(5)
C3 Ti1 H2B 83.1(5)
B2 Ti1 H2B 31.2(5)
C11 Ti1 H2B 89.7(5)
H1A Ti1 H2B 139.0(7)
H2A Ti1 H2B 61.9(7)
H1B Ti1 H2B 84.3(7)
H11 Ti1 H2B 79.2(7)
C2 C1 C5 108.00(18)
C2 C1 Ti1 73.79(12)
C5 C1 Ti1 72.33(11)
C2 C1 H1 126.0
C5 C1 H1 126.0
Ti1 C1 H1 119.7
C3 C2 C1 108.00(19)
C3 C2 Ti1 73.48(11)
C1 C2 Ti1 71.21(12)
C3 C2 H2 126.0
C1 C2 H2 126.0
Ti1 C2 H2 121.1
C2 C3 C4 108.15(19)
C2 C3 Ti1 71.99(11)
C4 C3 Ti1 72.21(11)
C2 C3 H3 125.9
C4 C3 H3 125.9
Ti1 C3 H3 121.6
C5 C4 C3 108.36(18)
C5 C4 Ti1 71.14(11)
C3 C4 Ti1 73.26(11)
C5 C4 H4 125.8
C3 C4 H4 125.8
Ti1 C4 H4 121.5
C4 C5 C1 107.49(19)
C4 C5 Ti1 73.97(12)
C1 C5 Ti1 72.13(11)
C4 C5 H5 126.3
C1 C5 H5 126.3
Ti1 C5 H5 119.5
C15 B1 C11 107.24(15)
C15 B1 Ti1 173.06(15)
C11 B1 Ti1 79.45(11)
C15 B1 H1A 117.6(8)
C11 B1 H1A 109.4(8)
Ti1 B1 H1A 57.2(8)
C15 B1 H1B 118.1(8)
C11 B1 H1B 107.5(8)
Ti1 B1 H1B 60.2(8)
H1A B1 H1B 96.2(11)
C18 C11 C12 114.69(15)
C18 C11 B1 108.42(15)
C12 C11 B1 107.16(15)
C18 C11 Ti1 122.06(13)
C12 C11 Ti1 123.00(12)
B1 C11 Ti1 60.28(9)
C18 C11 H11 105.1(10)
C12 C11 H11 104.2(10)
B1 C11 H11 117.5(10)
Ti1 C11 H11 57.3(10)
C13 C12 C11 114.94(16)
C13 C12 H12A 108.5
C11 C12 H12A 108.5
C13 C12 H12B 108.5
C11 C12 H12B 108.5
H12A C12 H12B 107.5
C14 C13 C12 114.67(16)
C14 C13 H13A 108.6
C12 C13 H13A 108.6
C14 C13 H13B 108.6
C12 C13 H13B 108.6
H13A C13 H13B 107.6
C13 C14 C15 114.61(16)
C13 C14 H14A 108.6
C15 C14 H14A 108.6
C13 C14 H14B 108.6
C15 C14 H14B 108.6
H14A C14 H14B 107.6
C14 C15 C16 114.68(16)
C14 C15 B1 108.51(16)
C16 C15 B1 109.14(16)
C14 C15 H15 107.5(11)
C16 C15 H15 106.3(11)
B1 C15 H15 110.7(10)
C17 C16 C15 115.46(16)
C17 C16 H16A 108.4
C15 C16 H16A 108.4
C17 C16 H16B 108.4
C15 C16 H16B 108.4
H16A C16 H16B 107.5
C16 C17 C18 114.64(16)
C16 C17 H17A 108.6
C18 C17 H17A 108.6
C16 C17 H17B 108.6
C18 C17 H17B 108.6
H17A C17 H17B 107.6
C17 C18 C11 115.46(16)
C17 C18 H18A 108.4
C11 C18 H18A 108.4
C17 C18 H18B 108.4
C11 C18 H18B 108.4
H18A C18 H18B 107.5
C21 B2 C25 108.09(16)
C21 B2 Ti1 127.92(13)
C25 B2 Ti1 123.96(13)
C21 B2 H2A 114.3(8)
C25 B2 H2A 112.4(8)
Ti1 B2 H2A 48.8(7)
C21 B2 H2B 111.8(7)
C25 B2 H2B 112.8(7)
Ti1 B2 H2B 48.4(7)
H2A B2 H2B 97.2(10)
C22 C21 C28 114.34(15)
C22 C21 B2 107.70(15)
C28 C21 B2 109.17(15)
C22 C21 H21 106.3(9)
C28 C21 H21 106.5(9)
B2 C21 H21 112.9(9)
C23 C22 C21 114.88(16)
C23 C22 H22A 108.5
C21 C22 H22A 108.5
C23 C22 H22B 108.5
C21 C22 H22B 108.5
H22A C22 H22B 107.5
C24 C23 C22 114.45(16)
C24 C23 H23A 108.6
C22 C23 H23A 108.6
C24 C23 H23B 108.6
C22 C23 H23B 108.6
H23A C23 H23B 107.6
C23 C24 C25 116.15(16)
C23 C24 H24A 108.2
C25 C24 H24A 108.2
C23 C24 H24B 108.2
C25 C24 H24B 108.2
H24A C24 H24B 107.4
C24 C25 C26 114.25(15)
C24 C25 B2 108.87(16)
C26 C25 B2 107.96(15)
C24 C25 H25 105.1(11)
C26 C25 H25 106.9(11)
B2 C25 H25 113.9(12)
C27 C26 C25 114.52(16)
C27 C26 H26A 108.6
C25 C26 H26A 108.6
C27 C26 H26B 108.6
C25 C26 H26B 108.6
H26A C26 H26B 107.6
C26 C27 C28 114.35(15)
C26 C27 H27A 108.7
C28 C27 H27A 108.7
C26 C27 H27B 108.7
C28 C27 H27B 108.7
H27A C27 H27B 107.6
C27 C28 C21 115.52(15)
C27 C28 H28A 108.4
C21 C28 H28A 108.4
C27 C28 H28B 108.4
C21 C28 H28B 108.4
H28A C28 H28B 107.5

loop_
_geom_bond_atom_site_label_1
_geom_bond_atom_site_label_2
_geom_bond_distance
Ti1 B1 2.197(2)
Ti1 C1 2.311(2)
Ti1 C5 2.313(2)
Ti1 C2 2.344(2)
Ti1 C4 2.3497(19)
Ti1 C3 2.3630(19)
Ti1 B2 2.392(2)
Ti1 C11 2.4868(19)
Ti1 H1A 1.847(16)
Ti1 H2A 1.832(16)
Ti1 H1B 1.909(17)
Ti1 H11 2.130(16)
Ti1 H2B 1.819(16)
C1 C2 1.400(3)
C1 C5 1.411(3)
C1 H1 0.9500
C2 C3 1.397(3)
C2 H2 0.9500
C3 C4 1.399(3)
C3 H3 0.9500
C4 C5 1.398(3)
C4 H4 0.9500
C5 H5 0.9500
B1 C15 1.584(3)
B1 C11 1.635(3)
B1 H1A 1.188(17)
B1 H1B 1.205(17)
C11 C18 1.542(3)
C11 C12 1.543(3)
C11 H11 0.943(18)
C12 C13 1.531(3)
C12 H12A 0.9900
C12 H12B 0.9900
C13 C14 1.530(3)
C13 H13A 0.9900
C13 H13B 0.9900
C14 C15 1.533(3)
C14 H14A 0.9900
C14 H14B 0.9900
C15 C16 1.542(3)
C15 H15 0.945(18)
C16 C17 1.517(3)
C16 H16A 0.9900
C16 H16B 0.9900
C17 C18 1.526(3)
C17 H17A 0.9900
C17 H17B 0.9900
C18 H18A 0.9900
C18 H18B 0.9900
B2 C21 1.596(3)
B2 C25 1.597(3)
B2 H2A 1.242(17)
B2 H2B 1.261(16)
C21 C22 1.536(3)
C21 C28 1.538(3)
C21 H21 0.965(17)
C22 C23 1.532(3)
C22 H22A 0.9900
C22 H22B 0.9900
C23 C24 1.530(3)
C23 H23A 0.9900
C23 H23B 0.9900
C24 C25 1.534(3)
C24 H24A 0.9900
C24 H24B 0.9900
C25 C26 1.539(3)
C25 H25 0.899(18)
C26 C27 1.532(3)
C26 H26A 0.9900
C26 H26B 0.9900
C27 C28 1.537(3)
C27 H27A 0.9900
C27 H27B 0.9900
C28 H28A 0.9900
C28 H28B 0.9900
